data_7213620
loop_
_publ_author_name
'Ma, Ying-Zhao'
'Zhang, Li-Min'
'Peng, Guo'
'Zhao, Chong-Jian'
'Dong, Ruo-Ting'
'Yang, Cheng-Feng'
'Deng, Hong'

_publ_section_title
;
 A series of three-dimensional 3d--4f cyanide heterometallic coordination
 polymers: synthesis, crystal structure, photoluminescent and magnetic
 properties
;
_journal_issue 4
_journal_name_full CrystEngComm
_journal_page_first 667
_journal_paper_doi 10.1039/c3ce42025f
_journal_volume 16
_journal_year 2014
_chemical_formula_moiety 'C58 H42 Cu7 Dy3 N14 O22, H2 O'
_chemical_formula_sum 'C58 H44 Cu7 Dy3 N14 O23'
_chemical_formula_weight 2237.43
_chemical_name_systematic
; 
 ? 
;
_space_group_IT_number 2
_symmetry_cell_setting triclinic
_symmetry_space_group_name_Hall '-P 1'
_symmetry_space_group_name_H-M 'P -1'
_atom_sites_solution_hydrogens geom
_atom_sites_solution_primary direct
_atom_sites_solution_secondary difmap
_audit_creation_method SHELXL-97
_cell_angle_alpha 74.4250(10)
_cell_angle_beta 88.4240(10)
_cell_angle_gamma 86.0630(10)
_cell_formula_units_Z 2
_cell_length_a 11.8300(8)
_cell_length_b 17.3115(11)
_cell_length_c 17.8851(12)
_cell_measurement_reflns_used 10062
_cell_measurement_temperature 296(2)
_cell_measurement_theta_max 25.40
_cell_measurement_theta_min 1.73
_cell_volume 3519.8(4)
_computing_cell_refinement 'Apex2 (Bruker, 2005)'
_computing_data_collection 'Apex2 (Bruker, 2005)'
_computing_data_reduction 'Apex2 (Bruker, 2005)'
_computing_molecular_graphics 'SHELXTL 6.12'
_computing_publication_material 'SHELXTL 6.12'
_computing_structure_refinement 'SHELXTL 6.12'
_computing_structure_solution 'SHELXTL 6.12 (Bruker, 2000-2003)'
_diffrn_ambient_temperature 296(2)
_diffrn_measured_fraction_theta_full 0.982
_diffrn_measured_fraction_theta_max 0.982
_diffrn_measurement_device_type 'Bruker AXS SMART APEX CCD diffractometer'
_diffrn_measurement_method '\w scans'
_diffrn_radiation_monochromator graphite
_diffrn_radiation_source 'fine-focus sealed tube'
_diffrn_radiation_type MoK\a
_diffrn_radiation_wavelength 0.71073
_diffrn_reflns_av_R_equivalents 0.0290
_diffrn_reflns_av_sigmaI/netI 0.0600
_diffrn_reflns_limit_h_max 13
_diffrn_reflns_limit_h_min -14
_diffrn_reflns_limit_k_max 20
_diffrn_reflns_limit_k_min -19
_diffrn_reflns_limit_l_max 21
_diffrn_reflns_limit_l_min -21
_diffrn_reflns_number 18633
_diffrn_reflns_theta_full 25.40
_diffrn_reflns_theta_max 25.40
_diffrn_reflns_theta_min 1.73
_exptl_absorpt_coefficient_mu 5.294
_exptl_absorpt_correction_T_max 0.347
_exptl_absorpt_correction_T_min 0.292
_exptl_absorpt_correction_type multi-scan
_exptl_absorpt_process_details 'Apex2 (Bruker, 2005)'
_exptl_crystal_colour yellow
_exptl_crystal_density_diffrn 2.111
_exptl_crystal_density_method 'not measured'
_exptl_crystal_description block
_exptl_crystal_F_000 2150
_exptl_crystal_size_max 0.3
_exptl_crystal_size_mid 0.2
_exptl_crystal_size_min 0.2
_refine_diff_density_max 1.020
_refine_diff_density_min -1.142
_refine_diff_density_rms 0.156
_refine_ls_extinction_coef 0.00108(5)
_refine_ls_extinction_expression Fc^*^=kFc[1+0.001xFc^2^\l^3^/sin(2\q)]^-1/4^
_refine_ls_extinction_method SHELXL
_refine_ls_goodness_of_fit_ref 1.078
_refine_ls_hydrogen_treatment mixed
_refine_ls_matrix_type full
_refine_ls_number_parameters 949
_refine_ls_number_reflns 12736
_refine_ls_number_restraints 321
_refine_ls_restrained_S_all 1.076
_refine_ls_R_factor_all 0.0533
_refine_ls_R_factor_gt 0.0389
_refine_ls_shift/su_max 0.001
_refine_ls_shift/su_mean 0.000
_refine_ls_structure_factor_coef Fsqd
_refine_ls_weighting_details 'calc w=1/[\s^2^(Fo^2^)+(0.0295P)^2^+0.8294P] where P=(Fo^2^+2Fc^2^)/3'
_refine_ls_weighting_scheme calc
_refine_ls_wR_factor_gt 0.0796
_refine_ls_wR_factor_ref 0.0867
_reflns_number_gt 10062
_reflns_number_total 12736
_reflns_threshold_expression >2sigma(I)
_cod_data_source_file c3ce42025f.txt
_cod_data_source_block I-E
_cod_database_code 7213620

loop_
_symmetry_equiv_pos_as_xyz
'x, y, z'
'-x, -y, -z'

loop_
_atom_site_label
_atom_site_type_symbol
_atom_site_fract_x
_atom_site_fract_y
_atom_site_fract_z
_atom_site_U_iso_or_equiv
_atom_site_adp_type
_atom_site_occupancy
_atom_site_symmetry_multiplicity
_atom_site_calc_flag
_atom_site_refinement_flags
C1 C 0.0178(7) -0.0965(5) 1.0147(4) 0.0432(16) Uani 1 1 d U
C2 C -0.3365(7) -0.0457(5) 0.9975(5) 0.052(2) Uani 1 1 d U
C3 C 0.6464(6) 0.1877(5) 1.0082(4) 0.0401(15) Uani 1 1 d U
C4 C 0.9469(6) 0.3482(4) 1.0149(4) 0.0318(15) Uani 1 1 d U
C5 C 0.7341(6) 0.4947(4) 0.0110(4) 0.0295(14) Uani 1 1 d U
C6 C 0.4291(6) 0.3349(4) -0.0165(4) 0.0314(14) Uani 1 1 d U
C7 C 0.7741(6) 0.2806(5) 0.7630(4) 0.0393(17) Uani 1 1 d U
H7 H 0.8510 0.2649 0.7661 0.047 Uiso 1 1 calc R
C8 C 0.7283(6) 0.3125(4) 0.6907(4) 0.0369(16) Uani 1 1 d U
H8 H 0.7733 0.3179 0.6463 0.044 Uiso 1 1 calc R
C9 C 0.6140(5) 0.3365(4) 0.6849(4) 0.0271(12) Uani 1 1 d U
C10 C 0.5520(6) 0.3249(5) 0.7531(4) 0.049(2) Uani 1 1 d U
H10 H 0.4744 0.3379 0.7519 0.059 Uiso 1 1 calc R
C11 C 0.6062(6) 0.2937(6) 0.8234(4) 0.057(2) Uani 1 1 d U
H11 H 0.5643 0.2885 0.8690 0.069 Uiso 1 1 calc R
C12 C 0.5616(5) 0.3798(4) 0.6085(4) 0.0245(11) Uani 1 1 d U
C13 C 0.0621(8) -0.0268(5) 0.8217(5) 0.069(3) Uani 1 1 d U
H13 H 0.0944 -0.0706 0.8588 0.082 Uiso 1 1 calc R
C14 C 0.1109(7) -0.0059(5) 0.7481(4) 0.057(2) Uani 1 1 d U
H14 H 0.1750 -0.0353 0.7371 0.068 Uiso 1 1 calc R
C15 C 0.0653(5) 0.0576(4) 0.6917(4) 0.0254(12) Uani 1 1 d U
C16 C -0.0290(6) 0.0995(5) 0.7124(4) 0.0383(16) Uani 1 1 d U
H16 H -0.0626 0.1437 0.6764 0.046 Uiso 1 1 calc R
C17 C -0.0724(6) 0.0758(4) 0.7861(4) 0.0368(15) Uani 1 1 d U
H17 H -0.1358 0.1049 0.7985 0.044 Uiso 1 1 calc R
C18 C 0.1180(5) 0.0815(4) 0.6122(4) 0.0232(10) Uani 1 1 d U
C19 C 0.4108(6) 0.0757(6) 0.8055(5) 0.065(3) Uani 1 1 d U
H19 H 0.3381 0.0772 0.8264 0.079 Uiso 1 1 calc R
C20 C 0.4224(6) 0.0650(6) 0.7322(5) 0.056(3) Uani 1 1 d U
H20 H 0.3586 0.0610 0.7045 0.067 Uiso 1 1 calc R
C21 C 0.5284(5) 0.0603(4) 0.7001(4) 0.0289(14) Uani 1 1 d U
C22 C 0.6185(6) 0.0693(5) 0.7439(4) 0.0418(19) Uani 1 1 d U
H22 H 0.6921 0.0666 0.7248 0.050 Uiso 1 1 calc R
C23 C 0.5987(6) 0.0824(5) 0.8161(4) 0.0454(19) Uani 1 1 d U
H23 H 0.6604 0.0905 0.8436 0.054 Uiso 1 1 calc R
C24 C 0.5474(5) 0.0419(4) 0.6233(4) 0.0244(12) Uani 1 1 d U
C25 C 0.7482(6) 0.2088(5) 1.2225(4) 0.0387(16) Uani 1 1 d U
H25 H 0.8241 0.2190 1.2128 0.046 Uiso 1 1 calc R
C26 C 0.7151(6) 0.1732(4) 1.2971(4) 0.0352(15) Uani 1 1 d U
H26 H 0.7684 0.1562 1.3363 0.042 Uiso 1 1 calc R
C27 C 0.6022(5) 0.1632(4) 1.3131(4) 0.0237(12) Uani 1 1 d U
C28 C 0.5284(6) 0.1869(5) 1.2532(4) 0.053(2) Uani 1 1 d U
H28 H 0.4512 0.1810 1.2622 0.064 Uiso 1 1 calc R
C29 C 0.5673(6) 0.2190(6) 1.1801(4) 0.057(2) Uani 1 1 d U
H29 H 0.5152 0.2346 1.1400 0.069 Uiso 1 1 calc R
C30 C 0.5620(5) 0.1187(4) 1.3942(4) 0.0240(12) Uani 1 1 d U
C31 C -0.0274(7) 0.4651(6) 0.1935(4) 0.063(3) Uani 1 1 d U
H31 H -0.0858 0.4399 0.1778 0.075 Uiso 1 1 calc R
C32 C 0.0052(6) 0.4385(5) 0.2702(4) 0.053(2) Uani 1 1 d U
H32 H -0.0331 0.3988 0.3051 0.064 Uiso 1 1 calc R
C33 C 0.0949(5) 0.4718(4) 0.2938(4) 0.0284(13) Uani 1 1 d U
C34 C 0.1465(7) 0.5287(5) 0.2392(4) 0.058(2) Uani 1 1 d U
H34 H 0.2094 0.5514 0.2526 0.070 Uiso 1 1 calc R
C35 C 0.1078(7) 0.5535(6) 0.1646(4) 0.065(3) Uani 1 1 d U
H35 H 0.1454 0.5929 0.1289 0.078 Uiso 1 1 calc R
C36 C 0.1385(5) 0.4433(4) 0.3760(3) 0.0226(10) Uani 1 1 d U
C37 C 0.6647(6) 0.4168(5) 0.1911(4) 0.0408(17) Uani 1 1 d U
H37 H 0.7337 0.4058 0.1686 0.049 Uiso 1 1 calc R
C38 C 0.6644(6) 0.4208(4) 0.2669(4) 0.0385(16) Uani 1 1 d U
H38 H 0.7318 0.4138 0.2942 0.046 Uiso 1 1 calc R
C39 C 0.5615(5) 0.4354(4) 0.3021(4) 0.0268(13) Uani 1 1 d U
C40 C 0.4650(6) 0.4423(5) 0.2595(4) 0.0455(19) Uani 1 1 d U
H40 H 0.3944 0.4492 0.2819 0.055 Uiso 1 1 calc R
C41 C 0.4732(6) 0.4391(6) 0.1821(5) 0.054(2) Uani 1 1 d U
H41 H 0.4073 0.4452 0.1534 0.065 Uiso 1 1 calc R
C42 C 0.5603(5) 0.4509(4) 0.3813(4) 0.0246(12) Uani 1 1 d U
C43 C 0.2415(8) 0.3024(5) 0.1376(4) 0.060(2) Uani 1 1 d U
H43 H 0.2463 0.3546 0.1064 0.072 Uiso 1 1 calc R
C44 C 0.2253(8) 0.2908(5) 0.2164(4) 0.052(2) Uani 1 1 d U
H44 H 0.2222 0.3345 0.2375 0.062 Uiso 1 1 calc R
C45 C 0.2138(5) 0.2140(4) 0.2643(4) 0.0262(12) Uani 1 1 d U
C46 C 0.2233(7) 0.1526(5) 0.2297(4) 0.051(2) Uani 1 1 d U
H46 H 0.2182 0.0998 0.2593 0.061 Uiso 1 1 calc R
C47 C 0.2408(8) 0.1695(5) 0.1494(4) 0.057(2) Uani 1 1 d U
H47 H 0.2460 0.1267 0.1269 0.068 Uiso 1 1 calc R
C48 C 0.1985(5) 0.2007(4) 0.3495(3) 0.0235(11) Uani 1 1 d U
C49 C 0.2589(6) 0.3580(5) 0.8353(4) 0.0414(17) Uani 1 1 d U
H49 H 0.2924 0.3972 0.8522 0.050 Uiso 1 1 calc R
C50 C 0.2360(6) 0.3731(4) 0.7577(4) 0.0398(17) Uani 1 1 d U
H50 H 0.2528 0.4217 0.7232 0.048 Uiso 1 1 calc R
C51 C 0.1878(5) 0.3149(4) 0.7316(4) 0.0282(13) Uani 1 1 d U
C52 C 0.1626(7) 0.2443(5) 0.7853(4) 0.0447(19) Uani 1 1 d U
H52 H 0.1303 0.2039 0.7694 0.054 Uiso 1 1 calc R
C53 C 0.1861(7) 0.2342(5) 0.8625(4) 0.055(2) Uani 1 1 d U
H53 H 0.1668 0.1871 0.8983 0.066 Uiso 1 1 calc R
C54 C 0.1719(5) 0.3272(4) 0.6457(3) 0.0247(11) Uani 1 1 d U
C55 C 0.3549(5) 0.2497(4) 0.5068(4) 0.0227(11) Uani 1 1 d U
C56 C 0.4812(5) 0.2438(5) 0.5113(6) 0.061(3) Uani 1 1 d U
H56A H 0.5095 0.1905 0.5112 0.092 Uiso 1 1 calc R
H56B H 0.5036 0.2552 0.5582 0.092 Uiso 1 1 calc R
H56C H 0.5116 0.2819 0.4673 0.092 Uiso 1 1 calc R
C57 C -0.1220(5) 0.2673(4) 0.4822(4) 0.0308(13) Uani 1 1 d U
C58 C -0.2451(6) 0.2598(6) 0.4799(6) 0.071(3) Uani 1 1 d U
H58A H -0.2648 0.2535 0.4303 0.107 Uiso 1 1 calc R
H58B H -0.2847 0.3073 0.4879 0.107 Uiso 1 1 calc R
H58C H -0.2661 0.2138 0.5201 0.107 Uiso 1 1 calc R
Cu1 Cu 0.78685(8) 0.21645(7) 0.92870(5) 0.0482(3) Uani 1 1 d U
Cu2 Cu -0.08937(8) -0.01835(6) 0.95463(6) 0.0501(3) Uani 1 1 d U
Cu3 Cu 0.47529(8) 0.08571(7) 0.96426(6) 0.0516(3) Uani 1 1 d U
Cu4 Cu 0.73605(8) 0.25339(6) 1.05211(5) 0.0412(2) Uani 1 1 d U
Cu5 Cu 1.04898(8) 0.42834(6) 0.97331(5) 0.0462(3) Uani 1 1 d U
Cu6 Cu 0.60066(8) 0.43809(6) 0.02470(5) 0.0460(3) Uani 1 1 d U
Cu7 Cu 0.28994(9) 0.27416(7) -0.00624(5) 0.0533(3) Uani 1 1 d U
Dy1 Dy 0.32345(2) 0.050897(18) 0.491592(16) 0.01894(8) Uani 1 1 d U
Dy2 Dy 0.32448(2) 0.455606(18) 0.506309(16) 0.02007(8) Uani 1 1 d U
Dy3 Dy 0.11232(2) 0.266490(18) 0.496675(16) 0.01892(8) Uani 1 1 d U
N1 N 0.0821(6) -0.1456(5) 1.0450(4) 0.0593(19) Uani 1 1 d U
N2 N -0.2468(6) -0.0291(4) 0.9778(4) 0.0496(16) Uani 1 1 d U
N3 N 0.5815(5) 0.1484(4) 0.9937(4) 0.0458(16) Uani 1 1 d U
N4 N 0.8694(6) 0.3112(5) 1.0305(4) 0.0611(19) Uani 1 1 d U
N5 N 0.8162(6) 0.5239(4) 0.0144(4) 0.0549(18) Uani 1 1 d U
N6 N 0.4957(6) 0.3748(4) -0.0060(4) 0.0572(19) Uani 1 1 d U
N7 N 0.7156(5) 0.2710(4) 0.8279(3) 0.0416(14) Uani 1 1 d U
N8 N -0.0292(5) 0.0131(4) 0.8414(3) 0.0424(14) Uani 1 1 d U
N9 N 0.4964(5) 0.0840(4) 0.8484(4) 0.0501(17) Uani 1 1 d U
N10 N 0.6767(5) 0.2294(4) 1.1631(3) 0.0388(13) Uani 1 1 d U
N11 N 0.0184(5) 0.5236(4) 0.1408(3) 0.0463(16) Uani 1 1 d U
N12 N 0.5719(5) 0.4277(4) 0.1482(4) 0.0432(14) Uani 1 1 d U
N13 N 0.2504(5) 0.2423(4) 0.1041(3) 0.0435(14) Uani 1 1 d U
N14 N 0.2351(5) 0.2892(4) 0.8881(3) 0.0425(15) Uani 1 1 d U
O1 O 0.6306(4) 0.4159(3) 0.5578(3) 0.0335(10) Uani 1 1 d U
O2 O 0.4580(4) 0.3789(3) 0.5995(3) 0.0332(9) Uani 1 1 d U
O3 O 0.2074(4) 0.0441(3) 0.6015(2) 0.0297(7) Uani 1 1 d U
O4 O 0.0684(4) 0.1378(3) 0.5623(2) 0.0279(6) Uani 1 1 d U
O5 O 0.4622(4) 0.0477(3) 0.5813(2) 0.0296(9) Uani 1 1 d U
O6 O 0.6448(4) 0.0187(3) 0.6077(3) 0.0312(10) Uani 1 1 d U
O7 O 0.6375(4) 0.0842(3) 1.4416(2) 0.0287(10) Uani 1 1 d U
O8 O 0.4572(3) 0.1216(3) 1.4062(2) 0.0292(10) Uani 1 1 d U
O9 O 0.0791(4) 0.3983(3) 0.4267(2) 0.0282(6) Uani 1 1 d U
O10 O 0.2320(4) 0.4680(3) 0.3882(2) 0.0326(8) Uani 1 1 d U
O11 O 0.6493(4) 0.4756(3) 0.3990(2) 0.0310(10) Uani 1 1 d U
O12 O 0.4702(4) 0.4406(3) 0.4203(3) 0.0321(9) Uani 1 1 d U
O13 O 0.1745(4) 0.2627(3) 0.3729(2) 0.0312(7) Uani 1 1 d U
O14 O 0.2102(4) 0.1317(3) 0.3923(2) 0.0293(8) Uani 1 1 d U
O15 O 0.1953(4) 0.3932(3) 0.6013(2) 0.0301(7) Uani 1 1 d U
O16 O 0.1349(4) 0.2701(3) 0.6243(2) 0.0324(7) Uani 1 1 d U
O17 O 0.3015(3) 0.3180(3) 0.4977(3) 0.0265(6) Uani 1 1 d U
O18 O 0.2988(3) 0.1886(2) 0.5127(3) 0.0263(6) Uani 1 1 d U
O19 O -0.0818(3) 0.2952(3) 0.5341(3) 0.0327(7) Uani 1 1 d U
O20 O -0.0565(4) 0.2460(3) 0.4338(3) 0.0345(8) Uani 1 1 d U
O21W O 0.1554(4) -0.0183(3) 0.4762(3) 0.0340(10) Uani 1 1 d U
H21A H 0.1949 -0.0404 0.4483 0.041 Uiso 1 1 d R
H21B H 0.1227 -0.0518 0.5093 0.041 Uiso 1 1 d R
O22W O 0.1475(4) 0.5390(3) 0.5041(3) 0.0375(10) Uani 1 1 d U
H22A H 0.1570 0.5871 0.4935 0.045 Uiso 1 1 d R
H22B H 0.1020 0.5257 0.5396 0.045 Uiso 1 1 d R
O23W O 0.0372(4) 0.9030(3) 0.6002(3) 0.0463(14) Uani 1 1 d .
H23A H -0.0304 0.9157 0.6014 0.056 Uiso 1 1 d R
H23B H 0.0493 0.8566 0.5984 0.056 Uiso 1 1 d R

loop_
_atom_site_aniso_label
_atom_site_aniso_U_11
_atom_site_aniso_U_22
_atom_site_aniso_U_33
_atom_site_aniso_U_23
_atom_site_aniso_U_13
_atom_site_aniso_U_12
C1 0.055(3) 0.041(4) 0.030(2) -0.005(2) 0.015(3) -0.005(3)
C2 0.053(3) 0.076(6) 0.038(5) -0.031(5) 0.008(4) -0.024(4)
C3 0.042(4) 0.044(5) 0.035(3) -0.009(3) -0.004(2) -0.005(3)
C4 0.032(3) 0.034(4) 0.026(4) -0.002(3) -0.009(3) -0.005(2)
C5 0.032(3) 0.033(4) 0.023(3) -0.007(3) -0.003(2) 0.002(2)
C6 0.038(3) 0.040(4) 0.019(3) -0.014(3) -0.006(2) 0.001(2)
C7 0.028(2) 0.058(5) 0.0249(12) 0.000(3) -0.0044(14) 0.007(3)
C8 0.028(2) 0.050(5) 0.0239(12) 0.003(3) -0.0021(16) 0.008(3)
C9 0.0259(19) 0.032(4) 0.0205(16) -0.002(2) -0.0037(12) 0.000(3)
C10 0.032(3) 0.076(6) 0.0244(19) 0.007(4) 0.0017(13) 0.012(4)
C11 0.040(3) 0.096(7) 0.0215(17) 0.003(4) 0.0022(17) 0.021(4)
C12 0.0304(15) 0.018(3) 0.0227(19) -0.002(2) -0.0055(14) 0.004(2)
C13 0.074(6) 0.070(6) 0.036(3) 0.018(3) 0.024(4) 0.037(4)
C14 0.063(5) 0.047(5) 0.039(3) 0.015(3) 0.026(3) 0.023(3)
C15 0.027(3) 0.024(3) 0.025(2) -0.0059(17) 0.0096(19) -0.002(2)
C16 0.031(4) 0.054(4) 0.026(2) -0.009(2) 0.007(2) 0.012(3)
C17 0.030(4) 0.049(4) 0.029(2) -0.011(2) 0.009(2) 0.007(3)
C18 0.026(3) 0.0211(17) 0.0237(18) -0.0076(14) 0.0085(14) -0.0065(17)
C19 0.030(2) 0.133(9) 0.048(4) -0.054(6) -0.001(2) 0.006(5)
C20 0.025(2) 0.110(7) 0.045(4) -0.045(5) -0.003(2) 0.004(5)
C21 0.025(2) 0.037(4) 0.029(3) -0.017(3) -0.0058(17) 0.004(3)
C22 0.027(2) 0.071(5) 0.035(3) -0.028(4) -0.006(2) -0.001(4)
C23 0.037(2) 0.077(6) 0.028(3) -0.022(4) -0.0035(19) -0.014(4)
C24 0.0255(17) 0.024(3) 0.023(2) -0.006(3) -0.0055(15) 0.002(3)
C25 0.029(2) 0.057(5) 0.0246(10) 0.000(3) 0.0041(15) -0.010(3)
C26 0.0262(19) 0.049(5) 0.0245(17) 0.000(3) 0.0031(17) -0.004(3)
C27 0.0244(19) 0.024(3) 0.0205(18) -0.004(2) 0.0036(13) 0.004(3)
C28 0.029(2) 0.090(7) 0.026(2) 0.009(4) -0.0016(14) -0.002(4)
C29 0.034(2) 0.104(7) 0.0230(19) 0.005(4) -0.0020(12) -0.009(4)
C30 0.0271(17) 0.019(3) 0.023(2) -0.002(2) 0.0039(14) 0.001(2)
C31 0.062(5) 0.091(7) 0.027(3) 0.011(4) -0.020(3) -0.044(4)
C32 0.047(5) 0.080(6) 0.025(3) 0.006(3) -0.015(3) -0.029(4)
C33 0.025(3) 0.036(4) 0.0205(17) -0.001(2) -0.0071(18) 0.001(2)
C34 0.075(6) 0.062(6) 0.028(3) 0.015(3) -0.023(3) -0.037(4)
C35 0.067(6) 0.094(7) 0.025(3) 0.014(3) -0.017(4) -0.048(5)
C36 0.027(3) 0.0222(19) 0.0176(16) -0.0045(15) -0.0046(13) 0.003(2)
C37 0.036(2) 0.061(5) 0.0323(19) -0.025(4) 0.0051(18) -0.005(4)
C38 0.036(2) 0.052(5) 0.034(3) -0.026(4) 0.0013(19) 0.007(4)
C39 0.028(2) 0.032(4) 0.023(2) -0.010(3) 0.0016(14) -0.008(3)
C40 0.034(2) 0.074(6) 0.031(3) -0.016(4) -0.0057(19) -0.008(4)
C41 0.035(2) 0.100(7) 0.036(3) -0.029(5) -0.0073(17) -0.013(4)
C42 0.025(2) 0.028(3) 0.020(2) -0.006(3) 0.0026(15) -0.002(3)
C43 0.113(7) 0.044(3) 0.0160(18) -0.0002(16) 0.003(4) 0.001(5)
C44 0.099(6) 0.035(2) 0.0172(17) -0.0028(16) 0.006(4) -0.001(5)
C45 0.028(3) 0.034(2) 0.0162(13) -0.0065(11) 0.004(3) 0.000(3)
C46 0.090(6) 0.043(3) 0.0245(16) -0.0154(15) 0.020(4) -0.023(5)
C47 0.102(7) 0.057(3) 0.0225(18) -0.0209(17) 0.012(4) -0.037(5)
C48 0.020(3) 0.0340(16) 0.0146(12) -0.0048(9) -0.0009(18) 0.005(2)
C49 0.053(5) 0.057(4) 0.021(2) -0.016(2) 0.001(3) -0.021(4)
C50 0.061(5) 0.041(4) 0.020(2) -0.009(2) -0.003(3) -0.018(4)
C51 0.030(3) 0.039(3) 0.0158(12) -0.0058(14) -0.003(3) -0.010(3)
C52 0.066(5) 0.050(4) 0.0176(18) -0.001(2) -0.011(4) -0.030(4)
C53 0.078(6) 0.073(5) 0.0141(18) -0.002(2) -0.001(4) -0.046(5)
C54 0.023(3) 0.037(2) 0.0144(12) -0.0065(13) 0.003(2) -0.008(2)
C55 0.0181(8) 0.0266(14) 0.025(3) -0.010(3) -0.001(3) -0.0016(11)
C56 0.0183(12) 0.046(4) 0.135(9) -0.051(6) -0.008(4) 0.0001(15)
C57 0.0189(8) 0.020(3) 0.054(4) -0.010(3) -0.006(2) 0.002(3)
C58 0.0222(16) 0.085(7) 0.125(9) -0.056(7) 0.000(3) -0.013(4)
Cu1 0.0431(5) 0.0681(7) 0.0246(5) 0.0006(5) -0.0059(4) 0.0083(5)
Cu2 0.0513(6) 0.0566(7) 0.0349(5) -0.0017(5) 0.0171(5) -0.0001(5)
Cu3 0.0539(6) 0.0747(8) 0.0349(6) -0.0252(5) 0.0078(5) -0.0255(6)
Cu4 0.0494(6) 0.0498(6) 0.0240(5) -0.0052(4) 0.0070(4) -0.0219(5)
Cu5 0.0431(5) 0.0603(7) 0.0330(5) -0.0031(5) -0.0053(4) -0.0226(5)
Cu6 0.0417(5) 0.0656(7) 0.0339(5) -0.0151(5) -0.0024(4) -0.0183(5)
Cu7 0.0632(6) 0.0844(8) 0.0160(5) -0.0136(5) 0.0009(5) -0.0308(6)
Dy1 0.01855(15) 0.02329(17) 0.01379(16) -0.00326(12) 0.00173(11) -0.00074(12)
Dy2 0.02198(16) 0.02301(17) 0.01451(16) -0.00314(12) -0.00139(12) -0.00354(13)
Dy3 0.01790(15) 0.02407(17) 0.01457(16) -0.00474(12) -0.00010(12) -0.00153(12)
N1 0.054(4) 0.074(5) 0.050(5) -0.018(4) -0.011(3) 0.004(3)
N2 0.0518(14) 0.058(4) 0.037(4) -0.009(3) 0.013(2) -0.010(3)
N3 0.049(4) 0.060(4) 0.035(3) -0.021(3) 0.000(3) -0.013(3)
N4 0.054(3) 0.076(5) 0.053(4) -0.011(3) 0.016(3) -0.034(3)
N5 0.052(4) 0.057(5) 0.053(4) -0.006(4) -0.003(3) -0.023(3)
N6 0.066(4) 0.076(5) 0.038(3) -0.022(4) -0.005(3) -0.029(3)
N7 0.039(2) 0.056(4) 0.0233(9) -0.004(2) -0.0039(13) 0.015(3)
N8 0.044(3) 0.050(4) 0.0296(16) -0.0077(17) 0.008(2) 0.006(2)
N9 0.040(2) 0.082(5) 0.038(2) -0.033(3) 0.0009(18) -0.007(4)
N10 0.037(2) 0.051(4) 0.0244(11) -0.0006(19) 0.0006(11) -0.011(3)
N11 0.041(4) 0.069(5) 0.024(3) 0.001(2) -0.007(2) -0.021(3)
N12 0.040(2) 0.061(4) 0.0358(15) -0.019(3) 0.0032(13) -0.026(3)
N13 0.057(4) 0.059(3) 0.0157(14) -0.0104(12) -0.001(2) -0.011(3)
N14 0.047(4) 0.069(4) 0.014(2) -0.0102(19) -0.001(3) -0.024(3)
O1 0.045(2) 0.029(3) 0.024(2) 0.0010(18) -0.0043(19) -0.009(2)
O2 0.0334(13) 0.040(3) 0.0234(15) -0.0038(16) -0.0105(11) 0.0012(14)
O3 0.0355(16) 0.0295(18) 0.0214(13) -0.0043(13) 0.0126(11) 0.0007(12)
O4 0.0281(14) 0.0273(10) 0.0270(15) -0.0043(9) 0.0029(14) -0.0069(9)
O5 0.0312(14) 0.033(2) 0.024(2) -0.0071(18) -0.0103(12) 0.0053(14)
O6 0.0269(15) 0.041(3) 0.027(2) -0.012(2) -0.0004(17) 0.002(2)
O7 0.0298(19) 0.024(3) 0.026(2) 0.0030(17) 0.0010(17) -0.0012(19)
O8 0.0278(16) 0.035(3) 0.021(2) -0.002(2) 0.0055(15) 0.001(2)
O9 0.0303(15) 0.0269(9) 0.0237(15) -0.0019(9) 0.0010(13) 0.0037(9)
O10 0.0368(16) 0.042(2) 0.0166(11) -0.0010(12) -0.0082(10) -0.0087(15)
O11 0.0333(18) 0.042(3) 0.021(2) -0.013(2) 0.0025(18) -0.011(2)
O12 0.0303(13) 0.039(2) 0.0251(16) -0.0045(18) 0.0087(11) -0.0055(14)
O13 0.0399(17) 0.0373(16) 0.0159(9) -0.0079(11) 0.0022(10) 0.0040(16)
O14 0.029(2) 0.0348(14) 0.0210(14) -0.0016(11) -0.0073(12) -0.0003(16)
O15 0.0335(14) 0.0361(16) 0.0189(13) -0.0041(11) 0.0072(11) -0.0054(15)
O16 0.0430(18) 0.0410(18) 0.0150(9) -0.0084(11) 0.0009(10) -0.0124(16)
O17 0.0207(9) 0.0252(8) 0.0347(18) -0.0096(12) 0.0016(10) -0.0027(8)
O18 0.0202(9) 0.0242(8) 0.0340(19) -0.0068(12) -0.0052(11) -0.0013(7)
O19 0.0216(8) 0.0361(19) 0.042(2) -0.0145(16) 0.0075(11) -0.0034(11)
O20 0.0256(10) 0.042(2) 0.040(2) -0.0166(16) -0.0131(11) 0.0020(14)
O21W 0.0283(18) 0.0334(18) 0.044(2) -0.0139(16) 0.0024(19) -0.0101(18)
O22W 0.0319(17) 0.0286(16) 0.050(3) -0.0080(16) 0.0030(17) 0.0051(15)
O23W 0.028(3) 0.053(3) 0.060(4) -0.017(3) -0.003(3) -0.010(3)

loop_
_atom_type_symbol
_atom_type_description
_atom_type_scat_dispersion_real
_atom_type_scat_dispersion_imag
_atom_type_scat_source
C C 0.0033 0.0016 'International Tables Vol C Tables 4.2.6.8 and 6.1.1.4'
H H 0.0000 0.0000 'International Tables Vol C Tables 4.2.6.8 and 6.1.1.4'
N N 0.0061 0.0033 'International Tables Vol C Tables 4.2.6.8 and 6.1.1.4'
O O 0.0106 0.0060 'International Tables Vol C Tables 4.2.6.8 and 6.1.1.4'
Cu Cu 0.3201 1.2651 'International Tables Vol C Tables 4.2.6.8 and 6.1.1.4'
Dy Dy -0.1892 4.4098 'International Tables Vol C Tables 4.2.6.8 and 6.1.1.4'

loop_
_geom_angle_atom_site_label_1
_geom_angle_atom_site_label_2
_geom_angle_atom_site_label_3
_geom_angle
_geom_angle_site_symmetry_1
_geom_angle_site_symmetry_3
N1 C1 Cu2 174.1(7) . .
N1 C1 Cu2 100.7(7) . 2_557
Cu2 C1 Cu2 83.6(3) . 2_557
N2 C2 Cu3 172.8(9) . 2_557
N3 C3 Cu4 167.7(7) . .
N4 C4 Cu5 165.6(7) . .
N5 C5 Cu6 169.7(7) . .
N6 C6 Cu7 161.9(6) . .
N7 C7 C8 123.8(7) . .
C7 C8 C9 118.9(7) . .
C10 C9 C8 117.3(6) . .
C10 C9 C12 121.0(6) . .
C8 C9 C12 121.5(6) . .
C9 C10 C11 119.5(7) . .
N7 C11 C10 122.3(7) . .
O2 C12 O1 125.5(6) . .
O2 C12 C9 119.9(6) . .
O1 C12 C9 114.5(6) . .
N8 C13 C14 122.8(8) . .
C15 C14 C13 120.4(7) . .
C14 C15 C16 116.7(6) . .
C14 C15 C18 121.0(6) . .
C16 C15 C18 122.2(6) . .
C17 C16 C15 119.7(7) . .
N8 C17 C16 124.0(6) . .
O3 C18 O4 125.5(6) . .
O3 C18 C15 117.1(6) . .
O4 C18 C15 117.5(5) . .
N9 C19 C20 124.3(7) . .
C21 C20 C19 119.6(7) . .
C20 C21 C22 116.7(6) . .
C20 C21 C24 122.2(6) . .
C22 C21 C24 121.0(6) . .
C21 C22 C23 119.7(7) . .
N9 C23 C22 123.5(7) . .
O6 C24 O5 125.1(6) . .
O6 C24 C21 117.7(5) . .
O5 C24 C21 117.1(5) . .
N10 C25 C26 123.1(6) . .
C25 C26 C27 119.0(7) . .
C28 C27 C26 118.0(6) . .
C28 C27 C30 120.7(6) . .
C26 C27 C30 121.0(6) . .
C29 C28 C27 120.0(7) . .
N10 C29 C28 123.1(7) . .
O7 C30 O8 127.1(6) . .
O7 C30 C27 116.5(5) . .
O8 C30 C27 116.4(6) . .
N11 C31 C32 124.8(7) . .
C33 C32 C31 118.8(7) . .
C34 C33 C32 116.9(7) . .
C34 C33 C36 121.3(6) . .
C32 C33 C36 121.7(6) . .
C33 C34 C35 121.1(7) . .
N11 C35 C34 123.1(8) . .
O9 C36 O10 125.1(6) . .
O9 C36 C33 118.5(5) . .
O10 C36 C33 116.4(6) . .
N12 C37 C38 123.7(7) . .
C37 C38 C39 118.9(7) . .
C40 C39 C38 117.6(6) . .
C40 C39 C42 122.3(6) . .
C38 C39 C42 119.9(6) . .
C39 C40 C41 119.7(7) . .
N12 C41 C40 122.3(7) . .
O11 C42 O12 127.4(6) . .
O11 C42 C39 115.0(5) . .
O12 C42 C39 117.6(6) . .
N13 C43 C44 122.9(8) . .
C43 C44 C45 120.1(7) . .
C46 C45 C44 116.7(6) . .
C46 C45 C48 122.7(6) . .
C44 C45 C48 120.5(6) . .
C45 C46 C47 119.5(7) . .
N13 C47 C46 123.7(7) . .
O14 C48 O13 124.4(6) . .
O14 C48 C45 119.2(6) . .
O13 C48 C45 116.3(6) . .
N14 C49 C50 123.3(7) . .
C49 C50 C51 118.9(7) . .
C50 C51 C52 118.3(6) . .
C50 C51 C54 119.7(6) . .
C52 C51 C54 121.8(6) . .
C53 C52 C51 119.4(7) . .
N14 C53 C52 122.8(7) . .
O15 C54 O16 125.0(6) . .
O15 C54 C51 117.6(6) . .
O16 C54 C51 117.4(6) . .
O18 C55 O17 118.8(5) . .
O18 C55 C56 122.0(6) . .
O17 C55 C56 119.2(6) . .
O20 C57 O19 119.8(6) . .
O20 C57 C58 120.7(7) . .
O19 C57 C58 119.4(7) . .
N1 Cu1 N7 132.1(3) 2_657 .
N1 Cu1 Cu4 103.6(2) 2_657 .
N7 Cu1 Cu4 123.26(17) . .
C1 Cu2 N2 118.7(3) . .
C1 Cu2 N8 107.4(3) . .
N2 Cu2 N8 121.7(3) . .
C1 Cu2 C1 96.4(3) . 2_557
N2 Cu2 C1 113.2(3) . 2_557
N8 Cu2 C1 93.8(2) . 2_557
C1 Cu2 Cu2 55.6(2) . 2_557
N2 Cu2 Cu2 130.0(2) . 2_557
N8 Cu2 Cu2 104.62(18) . 2_557
C1 Cu2 Cu2 40.8(2) 2_557 2_557
C2 Cu3 N3 136.0(3) 2_557 .
C2 Cu3 N9 110.0(3) 2_557 .
N3 Cu3 N9 111.9(3) . .
C2 Cu3 Cu3 74.6(3) 2_557 2_657
N3 Cu3 Cu3 111.5(2) . 2_657
N9 Cu3 Cu3 98.0(2) . 2_657
N4 Cu4 C3 140.2(3) . .
N4 Cu4 N10 116.3(3) . .
C3 Cu4 N10 102.1(3) . .
N4 Cu4 Cu1 83.9(2) . .
C3 Cu4 Cu1 56.3(2) . .
N10 Cu4 Cu1 153.26(18) . .
C4 Cu5 N5 147.9(3) . 2_766
C4 Cu5 N11 100.3(3) . 2_666
N5 Cu5 N11 111.6(3) 2_766 2_666
C4 Cu5 Cu5 103.5(2) . 2_767
N5 Cu5 Cu5 79.8(2) 2_766 2_767
N11 Cu5 Cu5 92.33(19) 2_666 2_767
C5 Cu6 N6 152.9(3) . .
C5 Cu6 N12 98.4(2) . .
N6 Cu6 N12 107.5(3) . .
N13 Cu7 N14 145.3(3) . 1_554
N13 Cu7 C6 106.9(3) . .
N14 Cu7 C6 106.3(3) 1_554 .
O5 Dy1 O14 145.90(16) . .
O5 Dy1 O8 81.86(15) . 1_554
O14 Dy1 O8 77.67(15) . 1_554
O5 Dy1 O7 72.98(15) . 2_657
O14 Dy1 O7 141.11(15) . 2_657
O8 Dy1 O7 120.59(15) 1_554 2_657
O5 Dy1 O3 81.04(15) . .
O14 Dy1 O3 102.11(15) . .
O8 Dy1 O3 147.12(15) 1_554 .
O7 Dy1 O3 80.42(15) 2_657 .
O5 Dy1 O6 120.86(15) . 2_656
O14 Dy1 O6 79.07(15) . 2_656
O8 Dy1 O6 74.02(15) 1_554 2_656
O7 Dy1 O6 74.70(15) 2_657 2_656
O3 Dy1 O6 138.71(15) . 2_656
O5 Dy1 O21W 140.61(16) . .
O14 Dy1 O21W 69.83(15) . .
O8 Dy1 O21W 134.57(15) 1_554 .
O7 Dy1 O21W 74.28(15) 2_657 .
O3 Dy1 O21W 72.42(15) . .
O6 Dy1 O21W 69.42(14) 2_656 .
O5 Dy1 O18 77.17(14) . .
O14 Dy1 O18 71.93(14) . .
O8 Dy1 O18 77.29(14) 1_554 .
O7 Dy1 O18 141.71(14) 2_657 .
O3 Dy1 O18 71.64(14) . .
O6 Dy1 O18 142.74(15) 2_656 .
O21W Dy1 O18 119.18(13) . .
O1 Dy2 O12 74.39(16) 2_666 .
O1 Dy2 O15 138.11(16) 2_666 .
O12 Dy2 O15 147.49(16) . .
O1 Dy2 O11 72.59(15) 2_666 2_666
O12 Dy2 O11 120.56(15) . 2_666
O15 Dy2 O11 79.93(15) . 2_666
O1 Dy2 O10 81.17(15) 2_666 .
O12 Dy2 O10 75.67(15) . .
O15 Dy2 O10 104.08(15) . .
O11 Dy2 O10 142.33(16) 2_666 .
O1 Dy2 O2 116.50(16) 2_666 .
O12 Dy2 O2 82.09(16) . .
O15 Dy2 O2 81.88(16) . .
O11 Dy2 O2 70.82(15) 2_666 .
O10 Dy2 O2 146.63(16) . .
O1 Dy2 O22W 74.91(16) 2_666 .
O12 Dy2 O22W 137.66(16) . .
O15 Dy2 O22W 68.04(16) . .
O11 Dy2 O22W 75.91(15) 2_666 .
O10 Dy2 O22W 71.40(15) . .
O2 Dy2 O22W 138.33(15) . .
O1 Dy2 O17 146.85(15) 2_666 .
O12 Dy2 O17 78.85(15) . .
O15 Dy2 O17 70.26(14) . .
O11 Dy2 O17 139.40(15) 2_666 .
O10 Dy2 O17 73.49(15) . .
O2 Dy2 O17 78.07(15) . .
O22W Dy2 O17 115.20(14) . .
O9 Dy3 O4 157.13(15) . .
O9 Dy3 O16 105.57(15) . .
O4 Dy3 O16 79.38(15) . .
O9 Dy3 O13 78.04(15) . .
O4 Dy3 O13 107.13(15) . .
O16 Dy3 O13 155.01(16) . .
O9 Dy3 O20 83.90(16) . .
O4 Dy3 O20 76.09(16) . .
O16 Dy3 O20 128.75(16) . .
O13 Dy3 O20 75.96(16) . .
O9 Dy3 O19 78.23(15) . .
O4 Dy3 O19 81.01(15) . .
O16 Dy3 O19 78.54(16) . .
O13 Dy3 O19 125.94(16) . .
O20 Dy3 O19 53.73(15) . .
O9 Dy3 O17 78.89(15) . .
O4 Dy3 O17 123.68(15) . .
O16 Dy3 O17 75.78(15) . .
O13 Dy3 O17 80.83(15) . .
O20 Dy3 O17 153.50(16) . .
O19 Dy3 O17 139.27(14) . .
O9 Dy3 O18 126.08(15) . .
O4 Dy3 O18 76.12(14) . .
O16 Dy3 O18 85.42(15) . .
O13 Dy3 O18 73.27(15) . .
O20 Dy3 O18 129.59(14) . .
O19 Dy3 O18 154.12(15) . .
O17 Dy3 O18 52.38(14) . .
C1 N1 Cu1 164.5(7) . 2_657
C2 N2 Cu2 170.7(8) . .
C3 N3 Cu3 177.1(7) . .
C4 N4 Cu4 177.0(7) . .
C5 N5 Cu5 176.4(7) . 2_766
C6 N6 Cu6 172.9(6) . .
C7 N7 C11 118.1(6) . .
C7 N7 Cu1 120.6(5) . .
C11 N7 Cu1 121.2(5) . .
C13 N8 C17 116.4(6) . .
C13 N8 Cu2 119.8(5) . .
C17 N8 Cu2 123.7(5) . .
C19 N9 C23 116.0(6) . .
C19 N9 Cu3 122.3(5) . .
C23 N9 Cu3 121.3(5) . .
C29 N10 C25 116.6(6) . .
C29 N10 Cu4 121.7(5) . .
C25 N10 Cu4 120.5(5) . .
C31 N11 C35 115.2(7) . .
C31 N11 Cu5 122.9(5) . 2_666
C35 N11 Cu5 121.9(5) . 2_666
C41 N12 C37 117.7(6) . .
C41 N12 Cu6 126.4(5) . .
C37 N12 Cu6 115.6(5) . .
C47 N13 C43 117.0(6) . .
C47 N13 Cu7 128.3(5) . .
C43 N13 Cu7 114.5(5) . .
C53 N14 C49 117.2(6) . .
C53 N14 Cu7 125.4(5) . 1_556
C49 N14 Cu7 117.0(5) . 1_556
C12 O1 Dy2 140.1(4) . 2_666
C12 O2 Dy2 134.7(4) . .
C18 O3 Dy1 132.6(4) . .
C18 O4 Dy3 134.3(4) . .
C24 O5 Dy1 171.4(4) . .
C24 O6 Dy1 120.7(4) . 2_656
C30 O7 Dy1 132.3(4) . 2_657
C30 O8 Dy1 139.3(4) . 1_556
C36 O9 Dy3 130.8(4) . .
C36 O10 Dy2 129.7(4) . .
C42 O11 Dy2 128.3(4) . 2_666
C42 O12 Dy2 161.3(4) . .
C48 O13 Dy3 127.0(4) . .
C48 O14 Dy1 142.1(4) . .
C54 O15 Dy2 143.5(4) . .
C54 O16 Dy3 125.8(4) . .
C55 O17 Dy2 142.3(4) . .
C55 O17 Dy3 94.8(3) . .
Dy2 O17 Dy3 121.52(16) . .
C55 O18 Dy3 94.1(3) . .
C55 O18 Dy1 139.7(4) . .
Dy3 O18 Dy1 121.91(16) . .
C57 O19 Dy3 92.4(4) . .
C57 O20 Dy3 93.7(4) . .

loop_
_geom_bond_atom_site_label_1
_geom_bond_atom_site_label_2
_geom_bond_distance
_geom_bond_site_symmetry_2
C1 N1 1.131(9) .
C1 Cu2 1.911(9) .
C1 Cu2 2.411(8) 2_557
C2 N2 1.141(9) .
C2 Cu3 1.865(8) 2_557
C3 N3 1.139(8) .
C3 Cu4 1.930(7) .
C4 N4 1.139(8) .
C4 Cu5 1.888(7) .
C5 N5 1.135(8) .
C5 Cu6 1.890(7) .
C6 N6 1.135(8) .
C6 Cu7 1.992(7) .
C7 N7 1.312(8) .
C7 C8 1.373(9) .
C8 C9 1.386(9) .
C9 C10 1.381(9) .
C9 C12 1.499(8) .
C10 C11 1.383(10) .
C11 N7 1.325(9) .
C12 O2 1.242(7) .
C12 O1 1.266(7) .
C13 N8 1.332(9) .
C13 C14 1.389(10) .
C14 C15 1.367(10) .
C15 C16 1.386(8) .
C15 C18 1.501(8) .
C16 C17 1.368(9) .
C17 N8 1.339(9) .
C18 O3 1.240(7) .
C18 O4 1.255(7) .
C19 N9 1.325(9) .
C19 C20 1.375(10) .
C20 C21 1.371(9) .
C21 C22 1.382(9) .
C21 C24 1.499(8) .
C22 C23 1.381(9) .
C23 N9 1.329(9) .
C24 O6 1.243(7) .
C24 O5 1.256(7) .
C25 N10 1.332(8) .
C25 C26 1.370(9) .
C26 C27 1.371(9) .
C27 C28 1.359(9) .
C27 C30 1.527(8) .
C28 C29 1.357(10) .
C29 N10 1.335(9) .
C30 O7 1.254(7) .
C30 O8 1.252(7) .
C31 N11 1.321(9) .
C31 C32 1.381(10) .
C32 C33 1.370(9) .
C33 C34 1.353(10) .
C33 C36 1.512(8) .
C34 C35 1.369(10) .
C35 N11 1.336(9) .
C36 O9 1.258(7) .
C36 O10 1.258(7) .
C37 N12 1.331(9) .
C37 C38 1.376(9) .
C38 C39 1.395(9) .
C39 C40 1.371(9) .
C39 C42 1.511(8) .
C40 C41 1.402(10) .
C41 N12 1.327(9) .
C42 O11 1.242(7) .
C42 O12 1.255(7) .
C43 N13 1.331(9) .
C43 C44 1.380(10) .
C44 C45 1.388(10) .
C45 C46 1.363(9) .
C45 C48 1.487(8) .
C46 C47 1.399(10) .
C47 N13 1.314(10) .
C48 O14 1.235(7) .
C48 O13 1.265(7) .
C49 N14 1.348(9) .
C49 C50 1.372(9) .
C50 C51 1.380(9) .
C51 C52 1.382(9) .
C51 C54 1.508(8) .
C52 C53 1.379(9) .
C53 N14 1.334(9) .
C54 O15 1.248(7) .
C54 O16 1.260(7) .
C55 O18 1.266(7) .
C55 O17 1.275(7) .
C55 C56 1.493(8) .
C57 O20 1.257(8) .
C57 O19 1.271(7) .
C57 C58 1.474(9) .
Cu1 N1 1.897(7) 2_657
Cu1 N7 1.978(6) .
Cu1 Cu4 2.5048(13) .
Cu2 N2 1.907(7) .
Cu2 N8 2.070(6) .
Cu2 C1 2.411(8) 2_557
Cu2 Cu2 2.905(2) 2_557
Cu3 C2 1.865(8) 2_557
Cu3 N3 1.888(6) .
Cu3 N9 2.089(6) .
Cu3 Cu3 2.924(2) 2_657
Cu4 N4 1.902(7) .
Cu4 N10 2.031(6) .
Cu5 N5 1.891(6) 2_766
Cu5 N11 2.139(6) 2_666
Cu5 Cu5 3.038(2) 2_767
Cu6 N6 1.895(6) .
Cu6 N12 2.186(6) .
Cu7 N13 1.953(6) .
Cu7 N14 1.959(5) 1_554
Dy1 O5 2.314(4) .
Dy1 O14 2.333(4) .
Dy1 O8 2.337(4) 1_554
Dy1 O7 2.343(4) 2_657
Dy1 O3 2.348(4) .
Dy1 O6 2.408(4) 2_656
Dy1 O21W 2.448(4) .
Dy1 O18 2.508(4) .
Dy2 O1 2.303(4) 2_666
Dy2 O12 2.326(4) .
Dy2 O15 2.343(4) .
Dy2 O11 2.354(4) 2_666
Dy2 O10 2.358(4) .
Dy2 O2 2.388(4) .
Dy2 O22W 2.455(4) .
Dy2 O17 2.462(4) .
Dy3 O9 2.302(4) .
Dy3 O4 2.308(4) .
Dy3 O16 2.323(4) .
Dy3 O13 2.329(4) .
Dy3 O20 2.411(4) .
Dy3 O19 2.430(4) .
Dy3 O17 2.468(4) .
Dy3 O18 2.487(4) .
N1 Cu1 1.897(7) 2_657
N5 Cu5 1.891(6) 2_766
N11 Cu5 2.139(6) 2_666
N14 Cu7 1.959(5) 1_556
O1 Dy2 2.303(4) 2_666
O6 Dy1 2.408(4) 2_656
O7 Dy1 2.343(4) 2_657
O8 Dy1 2.337(4) 1_556
O11 Dy2 2.354(4) 2_666
